data_4515104
loop_
_publ_author_name
'Liu, Guo-Cheng'
'Lu, Xue'
'Li, Xiao-Wu'
'Wang, Xiu-Li'
'Xu, Na'
'Li, Yan'
'Lin, Hong-Yan'
'Chen, Yong-Qiang'

_publ_section_title
;
 Metal/Carboxylate-Induced Versatile Structures of Nine 0D \\rightarrow 3D
 Complexes with Different Fluorescent and Electrochemical Behaviors
;
_journal_issue 17
_journal_name_full 'ACS Omega'
_journal_page_first 17366
_journal_paper_doi 10.1021/acsomega.9b02124
_journal_volume 4
_journal_year 2019
_chemical_formula_moiety 'C24 H17 N5 Ni O9 S'
_chemical_formula_sum 'C24 H17 N5 Ni O9 S'
_chemical_formula_weight 610.18
_space_group_crystal_system monoclinic
_space_group_IT_number 14
_space_group_name_Hall '-P 2yn'
_space_group_name_H-M_alt 'P 1 21/n 1'
_symmetry_space_group_name_Hall '-P 2yn'
_symmetry_space_group_name_H-M 'P 1 21/n 1'
_atom_sites_solution_hydrogens mixed
_audit_creation_method SHELXL-2014/7
_cell_angle_alpha 90
_cell_angle_beta 105.585(3)
_cell_angle_gamma 90
_cell_formula_units_Z 4
_cell_length_a 10.1670(18)
_cell_length_b 15.932(3)
_cell_length_c 15.588(3)
_cell_measurement_reflns_used 3220
_cell_measurement_temperature 293(2)
_cell_measurement_theta_max 25.103
_cell_measurement_theta_min 2.441
_cell_volume 2432.1(8)
_computing_cell_refinement 'SAINT (Bruker, 2007)'
_computing_data_collection 'APEX2 (Bruker, 2007)'
_computing_data_reduction 'SAINT (Bruker, 2007)'
_computing_molecular_graphics SHELXTL
_computing_publication_material SHELXTL
_computing_structure_refinement 'SHELXL-2014/7 (Sheldrick, 2014)'
_computing_structure_solution 'SHELXTL (Sheldrick, 2008)'
_diffrn_ambient_temperature 293(2)
_diffrn_measured_fraction_theta_full 0.993
_diffrn_measured_fraction_theta_max 0.993
_diffrn_measurement_device_type 'Bruker APEXII CCD'
_diffrn_measurement_method '\f and \w scans'
_diffrn_radiation_type MoK\a
_diffrn_radiation_wavelength 0.71073
_diffrn_reflns_av_R_equivalents 0.0747
_diffrn_reflns_av_unetI/netI 0.0817
_diffrn_reflns_Laue_measured_fraction_full 0.993
_diffrn_reflns_Laue_measured_fraction_max 0.993
_diffrn_reflns_limit_h_max 12
_diffrn_reflns_limit_h_min -12
_diffrn_reflns_limit_k_max 19
_diffrn_reflns_limit_k_min -18
_diffrn_reflns_limit_l_max 11
_diffrn_reflns_limit_l_min -18
_diffrn_reflns_number 11524
_diffrn_reflns_point_group_measured_fraction_full 0.993
_diffrn_reflns_point_group_measured_fraction_max 0.993
_diffrn_reflns_theta_full 25.228
_diffrn_reflns_theta_max 25.228
_diffrn_reflns_theta_min 1.864
_exptl_absorpt_coefficient_mu 0.950
_exptl_absorpt_correction_T_max 0.894
_exptl_absorpt_correction_T_min 0.680
_exptl_absorpt_correction_type multi-scan
_exptl_absorpt_process_details '(SADABS; Sheldrick, 1996)'
_exptl_crystal_colour green
_exptl_crystal_density_diffrn 1.666
_exptl_crystal_density_method 'not measured'
_exptl_crystal_description block
_exptl_crystal_F_000 1248
_exptl_crystal_size_max 0.180
_exptl_crystal_size_mid 0.150
_exptl_crystal_size_min 0.120
_refine_diff_density_max 0.754
_refine_diff_density_min -0.891
_refine_diff_density_rms 0.086
_refine_ls_extinction_method none
_refine_ls_goodness_of_fit_ref 1.056
_refine_ls_hydrogen_treatment constr
_refine_ls_matrix_type full
_refine_ls_number_parameters 361
_refine_ls_number_reflns 4372
_refine_ls_number_restraints 1
_refine_ls_restrained_S_all 1.057
_refine_ls_R_factor_all 0.0965
_refine_ls_R_factor_gt 0.0583
_refine_ls_shift/su_max 0.001
_refine_ls_shift/su_mean 0.000
_refine_ls_structure_factor_coef Fsqd
_refine_ls_weighting_details 'w=1/[\s^2^(Fo^2^)+(0.0553P)^2^+2.3484P] where P=(Fo^2^+2Fc^2^)/3'
_refine_ls_weighting_scheme calc
_refine_ls_wR_factor_gt 0.1207
_refine_ls_wR_factor_ref 0.1355
_reflns_Friedel_coverage 0.000
_reflns_number_gt 2988
_reflns_number_total 4372
_reflns_threshold_expression 'I > 2\s(I)'
_cod_data_source_file ao9b02124_si_001.cif
_cod_data_source_block 4
_cod_database_code 4515104
_shelx_shelxl_version_number 2014/7
_shelx_space_group_comment
;
The symmetry employed for this shelxl refinement is uniquely defined
by the following loop, which should always be used as a source of
symmetry information in preference to the above space-group names.
They are only intended as comments.
;
_shelx_estimated_absorpt_t_min 0.848
_shelx_estimated_absorpt_t_max 0.894

loop_
_space_group_symop_operation_xyz
'x, y, z'
'-x+1/2, y+1/2, -z+1/2'
'-x, -y, -z'
'x-1/2, -y-1/2, z-1/2'

loop_
_atom_site_label
_atom_site_type_symbol
_atom_site_fract_x
_atom_site_fract_y
_atom_site_fract_z
_atom_site_U_iso_or_equiv
_atom_site_adp_type
_atom_site_occupancy
_atom_site_site_symmetry_order
_atom_site_calc_flag
_atom_site_refinement_flags_posn
_atom_site_refinement_flags_adp
Ni1 Ni 0.56175(5) 0.14368(3) 0.03075(4) 0.02279(18) Uani 1 1 d . .
S1 S 0.30040(14) 0.06999(8) 0.44347(10) 0.0412(4) Uani 1 1 d . .
O1 O 0.3626(4) 0.1511(3) 0.2955(3) 0.0603(12) Uani 1 1 d . .
O2 O 0.3223(4) -0.0190(2) 0.6824(3) 0.0530(11) Uani 1 1 d . .
O3 O 0.3932(3) 0.09543(18) 0.0640(2) 0.0275(7) Uani 1 1 d . .
O4 O 0.2354(3) 0.1936(2) 0.0162(2) 0.0414(9) Uani 1 1 d . .
O5 O -0.2386(3) 0.1454(2) 0.0193(2) 0.0304(8) Uani 1 1 d . U
O6 O -0.2921(3) 0.04436(19) 0.1002(2) 0.0319(8) Uani 1 1 d . .
O7 O 0.2665(4) -0.1327(3) 0.2551(3) 0.0667(13) Uani 1 1 d . .
O8 O 0.1050(4) -0.0962(3) 0.3147(3) 0.0647(13) Uani 1 1 d . .
N1 N 0.6181(4) 0.2150(2) 0.1456(3) 0.0269(9) Uani 1 1 d . .
N2 N 0.5579(4) 0.2192(3) 0.3684(3) 0.0371(10) Uani 1 1 d . .
H2 H 0.6029 0.2376 0.4198 0.044 Uiso 1 1 calc R U
N3 N 0.1818(4) -0.0571(2) 0.5489(3) 0.0403(11) Uani 1 1 d . .
H3 H 0.1598 -0.0472 0.4927 0.048 Uiso 1 1 calc R U
N4 N -0.0059(3) -0.2520(2) 0.5484(3) 0.0246(9) Uani 1 1 d . .
N5 N 0.1681(4) -0.0897(3) 0.2576(3) 0.0433(12) Uani 1 1 d . .
C1 C 0.7044(5) 0.2801(3) 0.1531(3) 0.0335(12) Uani 1 1 d . .
H1 H 0.7369 0.2942 0.1046 0.040 Uiso 1 1 calc R U
C2 C 0.7463(5) 0.3266(3) 0.2299(4) 0.0368(13) Uani 1 1 d . .
H2A H 0.8075 0.3707 0.2333 0.044 Uiso 1 1 calc R U
C3 C 0.6974(5) 0.3078(3) 0.3016(3) 0.0315(12) Uani 1 1 d . .
H3A H 0.7248 0.3387 0.3540 0.038 Uiso 1 1 calc R U
C4 C 0.6055(5) 0.2412(3) 0.2942(3) 0.0293(11) Uani 1 1 d . .
C5 C 0.5702(5) 0.1965(3) 0.2155(3) 0.0313(12) Uani 1 1 d . .
H5 H 0.5104 0.1515 0.2108 0.038 Uiso 1 1 calc R U
C6 C 0.4458(5) 0.1709(3) 0.3644(4) 0.0375(13) Uani 1 1 d . .
C7 C 0.4327(5) 0.1387(3) 0.4509(3) 0.0338(12) Uani 1 1 d . .
C8 C 0.5110(5) 0.1465(3) 0.5358(4) 0.0397(13) Uani 1 1 d . .
H8 H 0.5867 0.1816 0.5526 0.048 Uiso 1 1 calc R U
C9 C 0.4649(5) 0.0955(3) 0.5959(4) 0.0392(13) Uani 1 1 d . .
H9 H 0.5069 0.0933 0.6567 0.047 Uiso 1 1 calc R U
C10 C 0.3530(5) 0.0500(3) 0.5553(3) 0.0315(11) Uani 1 1 d . .
C11 C 0.2863(5) -0.0111(3) 0.6022(4) 0.0352(12) Uani 1 1 d . .
C12 C 0.1078(5) -0.1198(3) 0.5803(3) 0.0313(12) Uani 1 1 d . .
C13 C 0.0736(6) -0.1151(3) 0.6605(4) 0.0424(14) Uani 1 1 d . .
H13 H 0.1015 -0.0699 0.6988 0.051 Uiso 1 1 calc R U
C14 C -0.0029(5) -0.1793(3) 0.6821(4) 0.0409(13) Uani 1 1 d . .
H14 H -0.0285 -0.1771 0.7351 0.049 Uiso 1 1 calc R U
C15 C -0.0415(5) -0.2465(3) 0.6259(3) 0.0304(11) Uani 1 1 d . .
H15 H -0.0931 -0.2892 0.6414 0.037 Uiso 1 1 calc R U
C16 C 0.0655(5) -0.1887(3) 0.5262(3) 0.0281(11) Uani 1 1 d . .
H16 H 0.0875 -0.1913 0.4721 0.034 Uiso 1 1 calc R U
C17 C 0.2742(4) 0.1268(3) 0.0537(3) 0.0233(10) Uani 1 1 d . .
C18 C 0.1755(4) 0.0777(3) 0.0919(3) 0.0213(10) Uani 1 1 d . .
C19 C 0.0375(4) 0.0988(3) 0.0653(3) 0.0241(10) Uani 1 1 d . .
H19 H 0.0087 0.1413 0.0235 0.029 Uiso 1 1 calc R U
C20 C -0.0583(4) 0.0579(3) 0.0995(3) 0.0244(10) Uani 1 1 d . .
C21 C -0.0148(4) -0.0044(3) 0.1629(3) 0.0274(11) Uani 1 1 d . .
H21 H -0.0766 -0.0318 0.1877 0.033 Uiso 1 1 calc R U
C22 C 0.1219(4) -0.0252(3) 0.1885(3) 0.0284(11) Uani 1 1 d . .
C23 C 0.2179(4) 0.0134(3) 0.1536(3) 0.0277(11) Uani 1 1 d . .
H23 H 0.3089 -0.0033 0.1710 0.033 Uiso 1 1 calc R U
C24 C -0.2048(4) 0.0834(3) 0.0706(3) 0.0259(10) Uani 1 1 d . U
O1W O 0.5070(3) 0.06703(18) -0.0821(2) 0.0286(8) Uani 1 1 d . .
H1A H 0.5641 0.0230 -0.0748 0.034 Uiso 1 1 d R U
H1B H 0.4211 0.0480 -0.1033 0.034 Uiso 1 1 d R U

loop_
_atom_site_aniso_label
_atom_site_aniso_U_11
_atom_site_aniso_U_22
_atom_site_aniso_U_33
_atom_site_aniso_U_23
_atom_site_aniso_U_13
_atom_site_aniso_U_12
Ni1 0.0169(3) 0.0181(3) 0.0342(4) 0.0027(3) 0.0082(2) 0.0018(2)
S1 0.0401(8) 0.0387(8) 0.0445(9) -0.0041(6) 0.0107(6) -0.0191(6)
O1 0.049(2) 0.091(3) 0.040(2) -0.007(2) 0.011(2) -0.038(2)
O2 0.066(3) 0.041(2) 0.047(3) 0.007(2) 0.006(2) -0.020(2)
O3 0.0161(16) 0.0242(17) 0.043(2) -0.0016(15) 0.0086(14) -0.0002(13)
O4 0.0247(18) 0.042(2) 0.060(3) 0.0283(19) 0.0166(17) 0.0116(16)
O5 0.0187(16) 0.0315(18) 0.042(2) 0.0089(16) 0.0095(14) 0.0053(14)
O6 0.0178(16) 0.0313(18) 0.049(2) 0.0001(16) 0.0130(15) -0.0041(14)
O7 0.041(2) 0.061(3) 0.092(4) 0.037(3) 0.006(2) 0.015(2)
O8 0.059(3) 0.073(3) 0.064(3) 0.033(2) 0.020(2) -0.008(2)
N1 0.024(2) 0.024(2) 0.033(2) 0.0007(18) 0.0073(17) -0.0027(16)
N2 0.038(2) 0.042(3) 0.034(3) -0.009(2) 0.013(2) -0.016(2)
N3 0.052(3) 0.030(2) 0.041(3) -0.003(2) 0.017(2) -0.017(2)
N4 0.023(2) 0.0181(19) 0.033(2) -0.0027(17) 0.0070(17) -0.0032(16)
N5 0.028(2) 0.042(3) 0.053(3) 0.014(2) 0.001(2) -0.007(2)
C1 0.033(3) 0.029(3) 0.039(3) 0.004(2) 0.010(2) -0.006(2)
C2 0.037(3) 0.027(3) 0.045(3) 0.002(2) 0.009(3) -0.013(2)
C3 0.027(3) 0.028(3) 0.038(3) -0.003(2) 0.006(2) -0.005(2)
C4 0.023(2) 0.028(3) 0.036(3) 0.000(2) 0.007(2) -0.001(2)
C5 0.027(3) 0.028(3) 0.039(3) 0.002(2) 0.009(2) -0.006(2)
C6 0.035(3) 0.036(3) 0.042(3) -0.007(3) 0.012(3) -0.013(2)
C7 0.034(3) 0.027(3) 0.044(3) -0.004(2) 0.016(3) -0.007(2)
C8 0.036(3) 0.036(3) 0.049(3) -0.006(3) 0.014(3) -0.015(2)
C9 0.036(3) 0.036(3) 0.043(3) 0.000(3) 0.008(2) -0.007(2)
C10 0.032(3) 0.021(2) 0.043(3) -0.002(2) 0.012(2) -0.003(2)
C11 0.042(3) 0.020(3) 0.043(4) 0.000(2) 0.010(3) -0.002(2)
C12 0.035(3) 0.019(2) 0.042(3) -0.002(2) 0.015(2) -0.005(2)
C13 0.057(3) 0.030(3) 0.046(4) -0.019(3) 0.025(3) -0.013(3)
C14 0.052(3) 0.037(3) 0.042(3) -0.006(3) 0.026(3) -0.008(3)
C15 0.035(3) 0.022(2) 0.038(3) 0.000(2) 0.015(2) -0.003(2)
C16 0.030(3) 0.022(2) 0.034(3) 0.002(2) 0.012(2) -0.001(2)
C17 0.017(2) 0.026(3) 0.024(3) 0.002(2) 0.0000(19) 0.0004(19)
C18 0.017(2) 0.022(2) 0.025(3) -0.004(2) 0.0042(19) 0.0008(18)
C19 0.021(2) 0.022(2) 0.030(3) 0.000(2) 0.0072(19) 0.0025(18)
C20 0.021(2) 0.022(2) 0.031(3) -0.008(2) 0.008(2) -0.0019(19)
C21 0.026(2) 0.024(2) 0.034(3) -0.002(2) 0.011(2) -0.005(2)
C22 0.024(3) 0.028(3) 0.031(3) 0.006(2) 0.003(2) -0.002(2)
C23 0.016(2) 0.029(3) 0.038(3) -0.003(2) 0.006(2) -0.0006(19)
C24 0.021(2) 0.025(2) 0.033(3) -0.008(2) 0.009(2) -0.0036(19)
O1W 0.0236(17) 0.0200(16) 0.042(2) -0.0037(15) 0.0085(15) 0.0013(13)

loop_
_atom_type_symbol
_atom_type_description
_atom_type_scat_dispersion_real
_atom_type_scat_dispersion_imag
_atom_type_scat_source
C C 0.0033 0.0016 'International Tables Vol C Tables 4.2.6.8 and 6.1.1.4'
H H 0.0000 0.0000 'International Tables Vol C Tables 4.2.6.8 and 6.1.1.4'
N N 0.0061 0.0033 'International Tables Vol C Tables 4.2.6.8 and 6.1.1.4'
O O 0.0106 0.0060 'International Tables Vol C Tables 4.2.6.8 and 6.1.1.4'
S S 0.1246 0.1234 'International Tables Vol C Tables 4.2.6.8 and 6.1.1.4'
Ni Ni 0.3393 1.1124 'International Tables Vol C Tables 4.2.6.8 and 6.1.1.4'

loop_
_geom_angle_atom_site_label_1
_geom_angle_atom_site_label_2
_geom_angle_atom_site_label_3
_geom_angle
_geom_angle_site_symmetry_1
_geom_angle_site_symmetry_3
N4 Ni1 O3 109.70(13) 2 .
N4 Ni1 N1 92.47(15) 2 .
O3 Ni1 N1 92.45(13) . .
N4 Ni1 O5 93.22(13) 2 1_655
O3 Ni1 O5 156.64(12) . 1_655
N1 Ni1 O5 91.01(14) . 1_655
N4 Ni1 O1W 89.94(14) 2 .
O3 Ni1 O1W 86.70(12) . .
N1 Ni1 O1W 177.58(13) . .
O5 Ni1 O1W 88.88(12) 1_655 .
N4 Ni1 O6 154.29(13) 2 1_655
O3 Ni1 O6 95.91(11) . 1_655
N1 Ni1 O6 88.62(13) . 1_655
O5 Ni1 O6 61.07(11) 1_655 1_655
O1W Ni1 O6 89.21(12) . 1_655
C10 S1 C7 91.5(2) . .
C17 O3 Ni1 130.1(3) . .
C24 O5 Ni1 92.4(3) . 1_455
C24 O6 Ni1 85.2(3) . 1_455
C5 N1 C1 118.1(4) . .
C5 N1 Ni1 120.5(3) . .
C1 N1 Ni1 121.4(3) . .
C6 N2 C4 124.7(4) . .
C6 N2 H2 117.7 . .
C4 N2 H2 117.7 . .
C11 N3 C12 124.5(5) . .
C11 N3 H3 117.8 . .
C12 N3 H3 117.8 . .
C16 N4 C15 118.3(4) . .
C16 N4 Ni1 122.3(3) . 2_545
C15 N4 Ni1 119.4(3) . 2_545
O7 N5 O8 124.3(5) . .
O7 N5 C22 118.2(5) . .
O8 N5 C22 117.5(4) . .
N1 C1 C2 122.3(5) . .
N1 C1 H1 118.9 . .
C2 C1 H1 118.9 . .
C3 C2 C1 119.7(4) . .
C3 C2 H2A 120.1 . .
C1 C2 H2A 120.1 . .
C2 C3 C4 118.6(5) . .
C2 C3 H3A 120.7 . .
C4 C3 H3A 120.7 . .
C5 C4 C3 118.2(5) . .
C5 C4 N2 122.4(4) . .
C3 C4 N2 119.3(4) . .
N1 C5 C4 123.0(4) . .
N1 C5 H5 118.5 . .
C4 C5 H5 118.5 . .
O1 C6 N2 124.2(5) . .
O1 C6 C7 120.1(4) . .
N2 C6 C7 115.6(4) . .
C8 C7 C6 133.2(4) . .
C8 C7 S1 111.7(4) . .
C6 C7 S1 114.9(4) . .
C7 C8 C9 112.5(5) . .
C7 C8 H8 123.8 . .
C9 C8 H8 123.8 . .
C10 C9 C8 112.6(5) . .
C10 C9 H9 123.7 . .
C8 C9 H9 123.7 . .
C9 C10 C11 123.9(5) . .
C9 C10 S1 111.7(4) . .
C11 C10 S1 124.4(4) . .
O2 C11 N3 122.7(5) . .
O2 C11 C10 121.6(5) . .
N3 C11 C10 115.7(5) . .
C16 C12 C13 118.7(4) . .
C16 C12 N3 117.3(5) . .
C13 C12 N3 124.0(4) . .
C14 C13 C12 118.3(5) . .
C14 C13 H13 120.8 . .
C12 C13 H13 120.8 . .
C15 C14 C13 120.3(5) . .
C15 C14 H14 119.8 . .
C13 C14 H14 119.8 . .
N4 C15 C14 121.5(4) . .
N4 C15 H15 119.3 . .
C14 C15 H15 119.3 . .
N4 C16 C12 122.9(5) . .
N4 C16 H16 118.6 . .
C12 C16 H16 118.6 . .
O4 C17 O3 124.8(4) . .
O4 C17 C18 118.2(4) . .
O3 C17 C18 117.0(4) . .
C23 C18 C19 118.9(4) . .
C23 C18 C17 122.5(4) . .
C19 C18 C17 118.6(4) . .
C20 C19 C18 121.7(4) . .
C20 C19 H19 119.2 . .
C18 C19 H19 119.2 . .
C21 C20 C19 119.1(4) . .
C21 C20 C24 120.8(4) . .
C19 C20 C24 120.1(4) . .
C22 C21 C20 118.8(4) . .
C22 C21 H21 120.6 . .
C20 C21 H21 120.6 . .
C21 C22 C23 122.9(4) . .
C21 C22 N5 118.5(4) . .
C23 C22 N5 118.5(4) . .
C22 C23 C18 118.6(4) . .
C22 C23 H23 120.7 . .
C18 C23 H23 120.7 . .
O5 C24 O6 121.2(4) . .
O5 C24 C20 119.1(4) . .
O6 C24 C20 119.7(4) . .
O5 C24 Ni1 57.1(2) . 1_455
O6 C24 Ni1 64.2(2) . 1_455
C20 C24 Ni1 172.6(3) . 1_455
Ni1 O1W H1A 109.5 . .
Ni1 O1W H1B 121.2 . .
H1A O1W H1B 108.3 . .

loop_
_geom_bond_atom_site_label_1
_geom_bond_atom_site_label_2
_geom_bond_distance
_geom_bond_site_symmetry_2
Ni1 N4 2.056(4) 2
Ni1 O3 2.067(3) .
Ni1 N1 2.067(4) .
Ni1 O5 2.085(3) 1_655
Ni1 O1W 2.091(3) .
Ni1 O6 2.240(3) 1_655
S1 C10 1.710(5) .
S1 C7 1.714(5) .
O1 C6 1.216(6) .
O2 C11 1.210(6) .
O3 C17 1.279(5) .
O4 C17 1.227(5) .
O5 C24 1.259(5) .
O6 C24 1.269(5) .
O7 N5 1.222(6) .
O8 N5 1.234(6) .
N1 C5 1.340(6) .
N1 C1 1.344(6) .
N2 C6 1.362(6) .
N2 C4 1.412(6) .
N2 H2 0.8600 .
N3 C11 1.371(6) .
N3 C12 1.414(6) .
N3 H3 0.8600 .
N4 C16 1.341(6) .
N4 C15 1.354(6) .
N5 C22 1.471(6) .
C1 C2 1.375(7) .
C1 H1 0.9300 .
C2 C3 1.372(7) .
C2 H2A 0.9300 .
C3 C4 1.398(6) .
C3 H3A 0.9300 .
C4 C5 1.380(7) .
C5 H5 0.9300 .
C6 C7 1.482(7) .
C7 C8 1.354(7) .
C8 C9 1.413(7) .
C8 H8 0.9300 .
C9 C10 1.354(7) .
C9 H9 0.9300 .
C10 C11 1.486(7) .
C12 C16 1.380(6) .
C12 C13 1.387(7) .
C13 C14 1.381(7) .
C13 H13 0.9300 .
C14 C15 1.372(7) .
C14 H14 0.9300 .
C15 H15 0.9300 .
C16 H16 0.9300 .
C17 C18 1.514(6) .
C18 C23 1.393(6) .
C18 C19 1.393(6) .
C19 C20 1.393(6) .
C19 H19 0.9300 .
C20 C21 1.387(6) .
C20 C24 1.492(6) .
C21 C22 1.379(6) .
C21 H21 0.9300 .
C22 C23 1.382(6) .
C23 H23 0.9300 .
O1W H1A 0.8987 .
O1W H1B 0.8996 .

loop_
_geom_hbond_atom_site_label_D
_geom_hbond_atom_site_label_H
_geom_hbond_atom_site_label_A
_geom_hbond_distance_DH
_geom_hbond_distance_HA
_geom_hbond_distance_DA
_geom_hbond_angle_DHA
_geom_hbond_site_symmetry_A
O1W H1A O3 0.90 1.93 2.767(4) 154 3_655
O1W H1B O6 0.90 1.98 2.770(4) 146 3
N2 H2 O4 0.86 2.05 2.875(5) 161 4_666

loop_
_geom_torsion_atom_site_label_1
_geom_torsion_atom_site_label_2
_geom_torsion_atom_site_label_3
_geom_torsion_atom_site_label_4
_geom_torsion
_geom_torsion_site_symmetry_1
C5 N1 C1 C2 1.2(7) .
Ni1 N1 C1 C2 -177.9(4) .
N1 C1 C2 C3 -1.2(8) .
C1 C2 C3 C4 0.0(7) .
C2 C3 C4 C5 1.2(7) .
C2 C3 C4 N2 177.8(4) .
C6 N2 C4 C5 -20.4(7) .
C6 N2 C4 C3 163.1(5) .
C1 N1 C5 C4 0.0(7) .
Ni1 N1 C5 C4 179.2(3) .
C3 C4 C5 N1 -1.2(7) .
N2 C4 C5 N1 -177.8(4) .
C4 N2 C6 O1 -10.9(8) .
C4 N2 C6 C7 165.9(4) .
O1 C6 C7 C8 176.4(6) .
N2 C6 C7 C8 -0.6(9) .
O1 C6 C7 S1 3.1(7) .
N2 C6 C7 S1 -173.9(4) .
C10 S1 C7 C8 -1.1(4) .
C10 S1 C7 C6 173.6(4) .
C6 C7 C8 C9 -172.7(5) .
S1 C7 C8 C9 0.8(6) .
C7 C8 C9 C10 0.1(7) .
C8 C9 C10 C11 177.7(5) .
C8 C9 C10 S1 -1.0(6) .
C7 S1 C10 C9 1.2(4) .
C7 S1 C10 C11 -177.5(4) .
C12 N3 C11 O2 -2.0(8) .
C12 N3 C11 C10 178.4(4) .
C9 C10 C11 O2 6.2(8) .
S1 C10 C11 O2 -175.2(4) .
C9 C10 C11 N3 -174.1(5) .
S1 C10 C11 N3 4.4(6) .
C11 N3 C12 C16 -144.8(5) .
C11 N3 C12 C13 36.4(8) .
C16 C12 C13 C14 -0.8(8) .
N3 C12 C13 C14 177.9(5) .
C12 C13 C14 C15 1.2(8) .
C16 N4 C15 C14 -1.7(7) .
Ni1 N4 C15 C14 178.0(4) 2_545
C13 C14 C15 N4 0.1(8) .
C15 N4 C16 C12 2.1(7) .
Ni1 N4 C16 C12 -177.6(3) 2_545
C13 C12 C16 N4 -0.8(7) .
N3 C12 C16 N4 -179.7(4) .
Ni1 O3 C17 O4 3.9(7) .
Ni1 O3 C17 C18 -175.5(3) .
O4 C17 C18 C23 -163.8(4) .
O3 C17 C18 C23 15.6(6) .
O4 C17 C18 C19 15.1(6) .
O3 C17 C18 C19 -165.5(4) .
C23 C18 C19 C20 0.8(7) .
C17 C18 C19 C20 -178.2(4) .
C18 C19 C20 C21 1.1(7) .
C18 C19 C20 C24 178.8(4) .
C19 C20 C21 C22 -1.4(7) .
C24 C20 C21 C22 -179.1(4) .
C20 C21 C22 C23 -0.1(7) .
C20 C21 C22 N5 178.3(4) .
O7 N5 C22 C21 149.9(5) .
O8 N5 C22 C21 -30.6(7) .
O7 N5 C22 C23 -31.7(7) .
O8 N5 C22 C23 147.8(5) .
C21 C22 C23 C18 2.0(7) .
N5 C22 C23 C18 -176.4(4) .
C19 C18 C23 C22 -2.2(7) .
C17 C18 C23 C22 176.7(4) .
Ni1 O5 C24 O6 4.9(5) 1_455
Ni1 O5 C24 C20 -172.6(4) 1_455
Ni1 O6 C24 O5 -4.6(4) 1_455
Ni1 O6 C24 C20 172.9(4) 1_455
C21 C20 C24 O5 173.4(4) .
C19 C20 C24 O5 -4.3(6) .
C21 C20 C24 O6 -4.2(7) .
C19 C20 C24 O6 178.1(4) .
